data_1575480
loop_
_publ_author_name
'Wang, Chenglong'
'Yang, Jie'
'Miao, Guanfeng'
'Ma, Zhiying'
'Wang, Guangxia'
'Wang, Hua'

_publ_section_title
;
 Ag-induced homochiral <i>versus</i> heterochiral double helicates based
 on cyclooctatetrathiophene-bipyridine.
;
_journal_issue 35
_journal_name_full 'Dalton transactions (Cambridge, England : 2003)'
_journal_page_first 13048
_journal_page_last 13052
_journal_paper_doi 10.1039/d5dt01584g
_journal_volume 54
_journal_year 2025
_chemical_formula_moiety 'C42 H36 N4 S4 Si2'
_chemical_formula_sum 'C42 H36 N4 S4 Si2'
_chemical_formula_weight 781.17
_space_group_crystal_system triclinic
_space_group_IT_number 2
_space_group_name_Hall '-P 1'
_space_group_name_H-M_alt 'P -1'
_atom_sites_solution_hydrogens geom
_atom_sites_solution_primary dual
_audit_creation_date 2021-01-12
_audit_creation_method
;
Olex2 1.2
(compiled 2018.05.29 svn.r3508 for OlexSys, GUI svn.r5506)
;
_audit_update_record
;
2025-04-08 deposited with the CCDC.	2025-08-15 downloaded from the CCDC.
;
_cell_angle_alpha 102.507(5)
_cell_angle_beta 97.552(5)
_cell_angle_gamma 110.270(5)
_cell_formula_units_Z 4
_cell_length_a 13.7578(13)
_cell_length_b 15.9691(16)
_cell_length_c 20.936(2)
_cell_measurement_reflns_used 9746
_cell_measurement_temperature 296(2)
_cell_measurement_theta_max 68.293
_cell_measurement_theta_min 3.245
_cell_volume 4104.0(7)
_computing_cell_refinement 'SAINT V8.38A (?, 2016)'
_computing_data_reduction 'SAINT V8.38A (?, 2016)'
_computing_molecular_graphics 'Olex2 (Dolomanov et al., 2009)'
_computing_publication_material 'Olex2 (Dolomanov et al., 2009)'
_computing_structure_refinement 'ShelXL (Sheldrick, 2015)'
_computing_structure_solution 'ShelXT (Sheldrick, 2015)'
_diffrn_ambient_temperature 296.29
_diffrn_measured_fraction_theta_full 0.997
_diffrn_measured_fraction_theta_max 0.993
_diffrn_measurement_device_type 'Bruker APEX-II CCD'
_diffrn_measurement_method '\f and \w scans'
_diffrn_radiation_type CuK\a
_diffrn_radiation_wavelength 1.54178
_diffrn_reflns_av_R_equivalents 0.0647
_diffrn_reflns_av_unetI/netI 0.0564
_diffrn_reflns_Laue_measured_fraction_full 0.997
_diffrn_reflns_Laue_measured_fraction_max 0.993
_diffrn_reflns_limit_h_max 16
_diffrn_reflns_limit_h_min -16
_diffrn_reflns_limit_k_max 19
_diffrn_reflns_limit_k_min -16
_diffrn_reflns_limit_l_max 25
_diffrn_reflns_limit_l_min -25
_diffrn_reflns_number 49797
_diffrn_reflns_point_group_measured_fraction_full 0.997
_diffrn_reflns_point_group_measured_fraction_max 0.993
_diffrn_reflns_theta_full 67.679
_diffrn_reflns_theta_max 68.507
_diffrn_reflns_theta_min 2.219
_diffrn_standards_number 0
_exptl_absorpt_coefficient_mu 2.954
_exptl_absorpt_correction_T_max 0.7531
_exptl_absorpt_correction_T_min 0.5728
_exptl_absorpt_correction_type multi-scan
_exptl_absorpt_process_details
'SADABS-2016/2 (Bruker,2016/2) was used for absorption correction. wR2(int) was 0.1029 before and 0.0709 after correction. The Ratio of minimum to maximum transmission is 0.7606. The \l/2 correction factor is Not present.'
_exptl_crystal_colour yellow
_exptl_crystal_colour_primary yellow
_exptl_crystal_density_diffrn 1.264
_exptl_crystal_description block
_exptl_crystal_F_000 1632
_exptl_crystal_size_max 0.26
_exptl_crystal_size_mid 0.22
_exptl_crystal_size_min 0.17
_refine_diff_density_max 0.268
_refine_diff_density_min -0.314
_refine_diff_density_rms 0.050
_refine_ls_extinction_method none
_refine_ls_goodness_of_fit_ref 1.033
_refine_ls_hydrogen_treatment constr
_refine_ls_matrix_type full
_refine_ls_number_parameters 965
_refine_ls_number_reflns 15019
_refine_ls_number_restraints 41
_refine_ls_restrained_S_all 1.037
_refine_ls_R_factor_all 0.0617
_refine_ls_R_factor_gt 0.0453
_refine_ls_shift/su_max 0.001
_refine_ls_shift/su_mean 0.000
_refine_ls_structure_factor_coef Fsqd
_refine_ls_weighting_details 'w=1/[\s^2^(Fo^2^)+(0.0576P)^2^+0.8420P] where P=(Fo^2^+2Fc^2^)/3'
_refine_ls_weighting_scheme calc
_refine_ls_wR_factor_gt 0.1141
_refine_ls_wR_factor_ref 0.1248
_reflns_Friedel_coverage 0.000
_reflns_number_gt 11622
_reflns_number_total 15019
_reflns_threshold_expression 'I > 2\s(I)'
_cod_data_source_file d5dt01584g2.cif
_cod_data_source_block b
_cod_depositor_comments 'Adding full bibliography for 1575480--1575481.cif.'
_cod_database_code 1575480
_shelx_shelxl_version_number 2014/7
_shelx_space_group_comment
;
The symmetry employed for this shelxl refinement is uniquely defined
by the following loop, which should always be used as a source of
symmetry information in preference to the above space-group names.
They are only intended as comments.
;
_shelx_estimated_absorpt_t_max 0.634
_shelx_estimated_absorpt_t_min 0.514
_olex2_refinement_description
;
1. Fixed Uiso
 At 1.2 times of:
  All C(H) groups
 At 1.5 times of:
  All C(H,H,H) groups
2. Restrained distances
 Si1'-C39' = C1A-Si2A
 1.84 with sigma of 0.02
 Si2A-C1C
 1.84 with sigma of 0.02
 C1B-Si2A
 1.84 with sigma of 0.02
 C1B-C1C
 3 with sigma of 0.02
3. Uiso/Uaniso restraints and constraints
Uanis(C41') \\sim Ueq, Uanis(C1A) \\sim Ueq, Uanis(C1C) \\sim Ueq, Uanis(C42')
\\sim Ueq: with sigma of 0.01 and sigma for terminal atoms of 0.02
Uanis(C40') \\sim Ueq, Uanis(C1B) \\sim Ueq: with sigma of 0.01 and sigma for
terminal atoms of 0.02
Uanis(C41') = Uanis(C1A)
Uanis(C40') = Uanis(C1B)
Uanis(C42') = Uanis(C1C)
Uanis(Si2') = Uanis(Si2A)
4. Others
 Sof(Si2A)=Sof(C1C)=Sof(H1CA)=Sof(H1CB)=Sof(H1CC)=Sof(C1A)=Sof(H1AA)=Sof(H1AB)=
 Sof(H1AC)=Sof(C1B)=Sof(H1BA)=Sof(H1BB)=Sof(H1BC)=1-FVAR(1)
 Sof(Si2')=Sof(C40')=Sof(H40A)=Sof(H40B)=Sof(H40C)=Sof(C41')=Sof(H41A)=
 Sof(H41B)=Sof(H41C)=Sof(C42')=Sof(H42A)=Sof(H42B)=Sof(H42C)=FVAR(1)
5.a Aromatic/amide H refined with riding coordinates:
 C2'(H2'), C7'(H7'), C10'(H10'), C15'(H15'), C18'(H18'), C19'(H19'),
 C20'(H20'), C23'(H23'), C24'(H24'), C25'(H25'), C26'(H26'), C28'(H28'),
 C29'(H29'), C30'(H30'), C33'(H33'), C34'(H34'), C35'(H35'), C36'(H36'), C2(H2),
  C7(H7), C10(H10), C15(H15), C18(H18), C19(H19), C20(H20), C23(H23), C24(H24),
 C25(H25), C26(H26), C28(H28), C29(H29), C30(H30), C33(H33), C34(H34), C35(H35),
  C36(H36)
5.b Idealised Me refined as rotating group:
 C1C(H1CA,H1CB,H1CC), C1A(H1AA,H1AB,H1AC), C1B(H1BA,H1BB,H1BC), C37'(H37A,H37B,
 H37C), C38'(H38A,H38B,H38C), C39'(H39A,H39B,H39C), C40'(H40A,H40B,H40C),
 C41'(H41A,H41B,H41C), C42'(H42A,H42B,H42C), C37(H37D,H37E,H37F), C38(H38D,H38E,
 H38F), C39(H39D,H39E,H39F), C40(H40D,H40E,H40F), C41(H41D,H41E,H41F), C42(H42D,
 H42E,H42F)
;
_olex2_submission_special_instructions 'No special instructions were received'

loop_
_space_group_symop_operation_xyz
'x, y, z'
'-x, -y, -z'

loop_
_atom_site_label
_atom_site_type_symbol
_atom_site_fract_x
_atom_site_fract_y
_atom_site_fract_z
_atom_site_U_iso_or_equiv
_atom_site_adp_type
_atom_site_occupancy
_atom_site_site_symmetry_order
_atom_site_calc_flag
_atom_site_refinement_flags_posn
_atom_site_refinement_flags_adp
_atom_site_refinement_flags_occupancy
_atom_site_disorder_assembly
_atom_site_disorder_group
S1' S 1.06122(5) 0.25642(4) 0.37325(3) 0.04772(15) Uani 1 1 d . . . . .
S2' S 1.12221(5) 0.48705(5) 0.39884(4) 0.05159(16) Uani 1 1 d . . . . .
S3' S 0.69467(4) 0.25366(4) 0.16796(3) 0.04096(13) Uani 1 1 d . . . . .
S4' S 0.90924(6) 0.33947(5) 0.09813(3) 0.05418(17) Uani 1 1 d . . . . .
Si1' Si 1.12274(6) 0.68534(5) 0.45797(4) 0.04821(17) Uani 1 1 d D . . . .
Si2A Si 1.0670(10) 0.3478(12) 0.0101(7) 0.0945(9) Uani 0.273(16) 1 d D . P A 2
Si2' Si 1.0969(5) 0.3526(4) 0.0211(3) 0.0945(9) Uani 0.727(16) 1 d . . P A 1
N1' N 1.12157(17) 0.10928(14) 0.39944(12) 0.0479(5) Uani 1 1 d . . . . .
N2' N 1.1908(3) -0.0062(2) 0.51791(16) 0.0745(8) Uani 1 1 d . . . . .
N3' N 0.46955(16) 0.19383(15) 0.18872(11) 0.0449(5) Uani 1 1 d . . . . .
N4' N 0.1875(2) 0.0720(3) 0.12566(17) 0.1022(13) Uani 1 1 d . . . . .
C1' C 1.07654(19) 0.17295(17) 0.31282(13) 0.0447(5) Uani 1 1 d . . . . .
C1C C 0.995(2) 0.398(3) -0.0383(14) 0.163(5) Uani 0.273(16) 1 d D U P A 2
H1CA H 0.9926 0.4520 -0.0092 0.245 Uiso 0.273(16) 1 calc GR . P A 2
H1CB H 0.9245 0.3530 -0.0586 0.245 Uiso 0.273(16) 1 calc GR . P A 2
H1CC H 1.0313 0.4151 -0.0727 0.245 Uiso 0.273(16) 1 calc GR . P A 2
C1A C 1.124(4) 0.270(3) -0.030(2) 0.165(6) Uani 0.273(16) 1 d D U P A 2
H1AA H 1.0811 0.2353 -0.0744 0.248 Uiso 0.273(16) 1 calc GR . P A 2
H1AB H 1.1268 0.2278 -0.0042 0.248 Uiso 0.273(16) 1 calc GR . P A 2
H1AC H 1.1948 0.3054 -0.0333 0.248 Uiso 0.273(16) 1 calc GR . P A 2
C1B C 1.204(3) 0.444(3) 0.052(3) 0.170(6) Uani 0.273(16) 1 d D U P A 2
H1BA H 1.2141 0.4561 0.0997 0.255 Uiso 0.273(16) 1 calc GR . P A 2
H1BB H 1.2080 0.4991 0.0394 0.255 Uiso 0.273(16) 1 calc GR . P A 2
H1BC H 1.2576 0.4240 0.0372 0.255 Uiso 0.273(16) 1 calc GR . P A 2
C2' C 1.05303(19) 0.18382(17) 0.25001(13) 0.0438(5) Uani 1 1 d . . . . .
H2' H 1.0559 0.1446 0.2110 0.053 Uiso 1 1 calc R . . . .
C3' C 1.02374(18) 0.26153(17) 0.25065(12) 0.0417(5) Uani 1 1 d . . . . .
C4' C 1.02741(19) 0.30896(17) 0.31471(12) 0.0416(5) Uani 1 1 d . . . . .
C5' C 1.01954(19) 0.39864(17) 0.33801(12) 0.0409(5) Uani 1 1 d . . . . .
C6' C 0.93850(18) 0.42623(16) 0.32073(12) 0.0383(5) Uani 1 1 d . . . . .
C7' C 0.96195(19) 0.52021(16) 0.35709(12) 0.0414(5) Uani 1 1 d . . . . .
H7' H 0.9153 0.5498 0.3511 0.050 Uiso 1 1 calc R . . . .
C8' C 1.0587(2) 0.56302(18) 0.40146(14) 0.0467(6) Uani 1 1 d . . . . .
C9' C 0.65191(19) 0.29627(16) 0.23703(12) 0.0394(5) Uani 1 1 d . . . . .
C10' C 0.73653(18) 0.35455(16) 0.28886(12) 0.0392(5) Uani 1 1 d . . . . .
H10' H 0.7291 0.3842 0.3303 0.047 Uiso 1 1 calc R . . . .
C11' C 0.83669(18) 0.36514(16) 0.27304(12) 0.0372(5) Uani 1 1 d . . . . .
C12' C 0.82671(18) 0.31441(16) 0.20892(11) 0.0376(5) Uani 1 1 d . . . . .
C13' C 0.91160(19) 0.31217(17) 0.17374(12) 0.0404(5) Uani 1 1 d . . . . .
C14' C 0.99831(19) 0.29036(17) 0.19054(12) 0.0419(5) Uani 1 1 d . . . . .
C15' C 1.0602(2) 0.2964(2) 0.14046(14) 0.0549(7) Uani 1 1 d . . . . .
H15' H 1.1212 0.2833 0.1439 0.066 Uiso 1 1 calc R . . . .
C16' C 1.0241(3) 0.3225(2) 0.08804(15) 0.0627(8) Uani 1 1 d . . . . .
C17' C 1.11150(19) 0.10433(17) 0.33424(14) 0.0471(6) Uani 1 1 d . . . . .
C18' C 1.1335(2) 0.03866(19) 0.28865(17) 0.0569(7) Uani 1 1 d . . . . .
H18' H 1.1244 0.0356 0.2433 0.068 Uiso 1 1 calc R . . . .
C19' C 1.1695(3) -0.0216(2) 0.31368(18) 0.0639(8) Uani 1 1 d . . . . .
H19' H 1.1864 -0.0652 0.2852 0.077 Uiso 1 1 calc R . . . .
C20' C 1.1801(3) -0.0164(2) 0.38101(18) 0.0620(8) Uani 1 1 d . . . . .
H20' H 1.2048 -0.0561 0.3983 0.074 Uiso 1 1 calc R . . . .
C21' C 1.1536(2) 0.04860(18) 0.42264(16) 0.0519(6) Uani 1 1 d . . . . .
C22' C 1.1546(2) 0.05164(18) 0.49393(16) 0.0540(7) Uani 1 1 d . . . . .
C23' C 1.1143(2) 0.1076(2) 0.53260(16) 0.0594(7) Uani 1 1 d . . . . .
H23' H 1.0903 0.1474 0.5150 0.071 Uiso 1 1 calc R . . . .
C24' C 1.1098(3) 0.1039(3) 0.59740(18) 0.0720(9) Uani 1 1 d . . . . .
H24' H 1.0840 0.1420 0.6242 0.086 Uiso 1 1 calc R . . . .
C25' C 1.1437(3) 0.0436(2) 0.62176(19) 0.0740(9) Uani 1 1 d . . . . .
H25' H 1.1399 0.0383 0.6648 0.089 Uiso 1 1 calc R . . . .
C26' C 1.1834(3) -0.0089(3) 0.5804(2) 0.0793(10) Uani 1 1 d . . . . .
H26' H 1.2069 -0.0496 0.5972 0.095 Uiso 1 1 calc R . . . .
C27' C 0.53851(18) 0.27039(17) 0.23617(12) 0.0410(5) Uani 1 1 d . . . . .
C28' C 0.5056(2) 0.3247(2) 0.28324(15) 0.0535(6) Uani 1 1 d . . . . .
H28' H 0.5553 0.3764 0.3163 0.064 Uiso 1 1 calc R . . . .
C29' C 0.3986(2) 0.3005(2) 0.27990(18) 0.0680(9) Uani 1 1 d . . . . .
H29' H 0.3748 0.3360 0.3105 0.082 Uiso 1 1 calc R . . . .
C30' C 0.3274(2) 0.2235(2) 0.23107(17) 0.0648(8) Uani 1 1 d . . . . .
H30' H 0.2547 0.2065 0.2277 0.078 Uiso 1 1 calc R . . . .
C31' C 0.3650(2) 0.1711(2) 0.18678(14) 0.0508(6) Uani 1 1 d . . . . .
C32' C 0.2903(2) 0.0847(2) 0.13446(15) 0.0602(7) Uani 1 1 d . . . . .
C33' C 0.3247(3) 0.0225(2) 0.09857(18) 0.0728(9) Uani 1 1 d . . . . .
H33' H 0.3970 0.0346 0.1053 0.087 Uiso 1 1 calc R . . . .
C34' C 0.2524(4) -0.0581(3) 0.0524(2) 0.0968(13) Uani 1 1 d . . . . .
H34' H 0.2743 -0.1021 0.0288 0.116 Uiso 1 1 calc R . . . .
C35' C 0.1473(4) -0.0713(4) 0.0426(2) 0.117(2) Uani 1 1 d . . . . .
H35' H 0.0962 -0.1240 0.0111 0.141 Uiso 1 1 calc R . . . .
C36' C 0.1189(3) -0.0060(5) 0.0796(3) 0.137(3) Uani 1 1 d . . . . .
H36' H 0.0470 -0.0161 0.0724 0.165 Uiso 1 1 calc R . . . .
C37' C 1.2427(3) 0.7512(3) 0.4320(2) 0.0777(10) Uani 1 1 d . . . . .
H37A H 1.2226 0.7573 0.3881 0.117 Uiso 1 1 calc GR . . . .
H37B H 1.2898 0.7186 0.4309 0.117 Uiso 1 1 calc GR . . . .
H37C H 1.2782 0.8118 0.4634 0.117 Uiso 1 1 calc GR . . . .
C38' C 1.1585(3) 0.6804(3) 0.54528(17) 0.0779(10) Uani 1 1 d . . . . .
H38A H 1.2068 0.6494 0.5477 0.117 Uiso 1 1 calc GR . . . .
H38B H 1.0953 0.6468 0.5584 0.117 Uiso 1 1 calc GR . . . .
H38C H 1.1917 0.7425 0.5749 0.117 Uiso 1 1 calc GR . . . .
C39' C 1.0242(3) 0.7387(2) 0.4480(2) 0.0810(11) Uani 1 1 d D . . . .
H39A H 0.9626 0.7058 0.4628 0.122 Uiso 1 1 calc GR . . . .
H39B H 1.0039 0.7354 0.4015 0.122 Uiso 1 1 calc GR . . . .
H39C H 1.0549 0.8026 0.4744 0.122 Uiso 1 1 calc GR . . . .
C40' C 1.1957(12) 0.4727(10) 0.0514(12) 0.170(6) Uani 0.727(16) 1 d . U P A 1
H40A H 1.2402 0.4812 0.0936 0.255 Uiso 0.727(16) 1 calc GR . P A 1
H40B H 1.1600 0.5149 0.0572 0.255 Uiso 0.727(16) 1 calc GR . P A 1
H40C H 1.2387 0.4848 0.0192 0.255 Uiso 0.727(16) 1 calc GR . P A 1
C41' C 1.1538(13) 0.2627(11) -0.0017(7) 0.165(6) Uani 0.727(16) 1 d . U P A 1
H41A H 1.0995 0.2020 -0.0099 0.248 Uiso 0.727(16) 1 calc GR . P A 1
H41B H 1.2108 0.2726 0.0345 0.248 Uiso 0.727(16) 1 calc GR . P A 1
H41C H 1.1805 0.2674 -0.0415 0.248 Uiso 0.727(16) 1 calc GR . P A 1
C42' C 0.9864(10) 0.3281(12) -0.0554(5) 0.163(5) Uani 0.727(16) 1 d . U P A 1
H42A H 0.9554 0.3737 -0.0468 0.245 Uiso 0.727(16) 1 calc GR . P A 1
H42B H 0.9326 0.2672 -0.0633 0.245 Uiso 0.727(16) 1 calc GR . P A 1
H42C H 1.0161 0.3314 -0.0942 0.245 Uiso 0.727(16) 1 calc GR . P A 1
S1 S 0.01675(5) 0.23789(4) 0.76217(4) 0.04971(16) Uani 1 1 d . . . . .
S2 S 0.17047(5) 0.14091(4) 0.82304(4) 0.04905(15) Uani 1 1 d . . . . .
S3 S 0.47005(5) 0.43828(4) 0.69225(3) 0.04822(15) Uani 1 1 d . . . . .
S4 S 0.49750(5) 0.55056(5) 0.85689(3) 0.05084(16) Uani 1 1 d . . . . .
Si1 Si 0.27792(6) -0.00460(5) 0.82315(4) 0.04899(17) Uani 1 1 d . . . . .
Si2 Si 0.48974(7) 0.68310(5) 0.99101(4) 0.05570(19) Uani 1 1 d . . . . .
N1 N -0.18376(18) 0.25821(17) 0.74996(12) 0.0527(5) Uani 1 1 d . . . . .
N2 N -0.4490(2) 0.1365(2) 0.6655(2) 0.0973(11) Uani 1 1 d . . . . .
N3 N 0.54221(17) 0.39497(15) 0.56759(11) 0.0466(5) Uani 1 1 d . . . . .
N4 N 0.67190(19) 0.47445(17) 0.44116(12) 0.0557(6) Uani 1 1 d . . . . .
C1 C 0.0030(2) 0.34311(18) 0.77457(13) 0.0462(6) Uani 1 1 d . . . . .
C2 C 0.0999(2) 0.41483(18) 0.79399(13) 0.0458(6) Uani 1 1 d . . . . .
H2 H 0.1082 0.4768 0.8022 0.055 Uiso 1 1 calc R . . . .
C3 C 0.1876(2) 0.38662(17) 0.80063(12) 0.0424(5) Uani 1 1 d . . . . .
C4 C 0.15373(19) 0.29132(17) 0.78484(12) 0.0423(5) Uani 1 1 d . . . . .
C5 C 0.2147(2) 0.23345(16) 0.78902(13) 0.0428(5) Uani 1 1 d . . . . .
C6 C 0.30477(19) 0.23583(16) 0.76682(12) 0.0415(5) Uani 1 1 d . . . . .
C7 C 0.3360(2) 0.16327(17) 0.77827(13) 0.0453(5) Uani 1 1 d . . . . .
H7 H 0.3960 0.1561 0.7664 0.054 Uiso 1 1 calc R . . . .
C8 C 0.2715(2) 0.10507(17) 0.80788(14) 0.0472(6) Uani 1 1 d . . . . .
C9 C 0.4463(2) 0.32846(18) 0.64288(13) 0.0461(6) Uani 1 1 d . . . . .
C10 C 0.3880(2) 0.26243(18) 0.66922(13) 0.0457(5) Uani 1 1 d . . . . .
H10 H 0.3679 0.1990 0.6497 0.055 Uiso 1 1 calc R . . . .
C11 C 0.3605(2) 0.29856(17) 0.72903(13) 0.0427(5) Uani 1 1 d . . . . .
C12 C 0.3978(2) 0.39367(17) 0.74782(12) 0.0434(5) Uani 1 1 d . . . . .
C13 C 0.3873(2) 0.45635(16) 0.80645(12) 0.0428(5) Uani 1 1 d . . . . .
C14 C 0.2976(2) 0.45423(16) 0.82969(12) 0.0422(5) Uani 1 1 d . . . . .
C15 C 0.3218(2) 0.52953(17) 0.88806(13) 0.0464(6) Uani 1 1 d . . . . .
H15 H 0.2698 0.5383 0.9097 0.056 Uiso 1 1 calc R . . . .
C16 C 0.4260(2) 0.58773(18) 0.91003(13) 0.0497(6) Uani 1 1 d . . . . .
C17 C -0.1052(2) 0.34239(19) 0.76326(14) 0.0496(6) Uani 1 1 d . . . . .
C18 C -0.1239(3) 0.4230(2) 0.76524(17) 0.0627(8) Uani 1 1 d . . . . .
H18 H -0.0679 0.4805 0.7754 0.075 Uiso 1 1 calc R . . . .
C19 C -0.2287(3) 0.4149(2) 0.7516(2) 0.0745(9) Uani 1 1 d . . . . .
H19 H -0.2442 0.4672 0.7520 0.089 Uiso 1 1 calc R . . . .
C20 C -0.3095(3) 0.3291(2) 0.73751(19) 0.0693(9) Uani 1 1 d . . . . .
H20 H -0.3801 0.3227 0.7288 0.083 Uiso 1 1 calc R . . . .
C21 C -0.2842(2) 0.2524(2) 0.73646(16) 0.0587(7) Uani 1 1 d . . . . .
C22 C -0.3672(2) 0.1563(2) 0.71662(19) 0.0657(8) Uani 1 1 d . . . . .
C23 C -0.3583(3) 0.0910(3) 0.7479(2) 0.0786(10) Uani 1 1 d . . . . .
H23 H -0.3030 0.1072 0.7848 0.094 Uiso 1 1 calc R . . . .
C24 C -0.4329(4) 0.0013(3) 0.7237(3) 0.0994(14) Uani 1 1 d . . . . .
H24 H -0.4279 -0.0440 0.7439 0.119 Uiso 1 1 calc R . . . .
C25 C -0.5145(4) -0.0212(3) 0.6697(3) 0.1027(15) Uani 1 1 d . . . . .
H25 H -0.5644 -0.0819 0.6518 0.123 Uiso 1 1 calc R . . . .
C26 C -0.5204(3) 0.0481(3) 0.6432(3) 0.1114(17) Uani 1 1 d . . . . .
H26 H -0.5771 0.0334 0.6075 0.134 Uiso 1 1 calc R . . . .
C27 C 0.4830(2) 0.31665(19) 0.58003(13) 0.0473(6) Uani 1 1 d . . . . .
C28 C 0.4528(3) 0.2289(2) 0.53491(16) 0.0593(7) Uani 1 1 d . . . . .
H28 H 0.4120 0.1753 0.5449 0.071 Uiso 1 1 calc R . . . .
C29 C 0.4853(3) 0.2239(2) 0.47519(16) 0.0642(8) Uani 1 1 d . . . . .
H29 H 0.4662 0.1664 0.4440 0.077 Uiso 1 1 calc R . . . .
C30 C 0.5459(2) 0.3039(2) 0.46170(15) 0.0566(7) Uani 1 1 d . . . . .
H30 H 0.5686 0.3013 0.4216 0.068 Uiso 1 1 calc R . . . .
C31 C 0.5729(2) 0.38892(19) 0.50910(13) 0.0469(6) Uani 1 1 d . . . . .
C32 C 0.63209(19) 0.47838(19) 0.49666(13) 0.0462(6) Uani 1 1 d . . . . .
C33 C 0.6426(2) 0.5623(2) 0.54003(15) 0.0534(6) Uani 1 1 d . . . . .
H33 H 0.6146 0.5629 0.5781 0.064 Uiso 1 1 calc R . . . .
C34 C 0.6950(2) 0.6439(2) 0.52564(17) 0.0619(8) Uani 1 1 d . . . . .
H34 H 0.7032 0.7007 0.5539 0.074 Uiso 1 1 calc R . . . .
C35 C 0.7353(2) 0.6405(2) 0.46899(19) 0.0687(9) Uani 1 1 d . . . . .
H35 H 0.7703 0.6948 0.4579 0.082 Uiso 1 1 calc R . . . .
C36 C 0.7226(3) 0.5549(2) 0.42888(18) 0.0664(8) Uani 1 1 d . . . . .
H36 H 0.7511 0.5533 0.3910 0.080 Uiso 1 1 calc R . . . .
C37 C 0.1893(3) -0.0403(2) 0.88021(17) 0.0721(9) Uani 1 1 d . . . . .
H37D H 0.2187 0.0034 0.9240 0.108 Uiso 1 1 calc GR . . . .
H37E H 0.1829 -0.1011 0.8833 0.108 Uiso 1 1 calc GR . . . .
H37F H 0.1203 -0.0419 0.8629 0.108 Uiso 1 1 calc GR . . . .
C38 C 0.2336(3) -0.09277(19) 0.73978(15) 0.0589(7) Uani 1 1 d . . . . .
H38D H 0.1605 -0.1061 0.7212 0.088 Uiso 1 1 calc GR . . . .
H38E H 0.2408 -0.1488 0.7449 0.088 Uiso 1 1 calc GR . . . .
H38F H 0.2766 -0.0690 0.7102 0.088 Uiso 1 1 calc GR . . . .
C39 C 0.4170(3) 0.0180(2) 0.8619(2) 0.0777(10) Uani 1 1 d . . . . .
H39D H 0.4642 0.0520 0.8380 0.117 Uiso 1 1 calc GR . . . .
H39E H 0.4245 -0.0400 0.8596 0.117 Uiso 1 1 calc GR . . . .
H39F H 0.4344 0.0539 0.9080 0.117 Uiso 1 1 calc GR . . . .
C40 C 0.5539(4) 0.6381(3) 1.0510(2) 0.1056(17) Uani 1 1 d . . . . .
H40D H 0.5003 0.5925 1.0643 0.158 Uiso 1 1 calc GR . . . .
H40E H 0.5975 0.6884 1.0898 0.158 Uiso 1 1 calc GR . . . .
H40F H 0.5974 0.6100 1.0300 0.158 Uiso 1 1 calc GR . . . .
C41 C 0.3831(4) 0.7155(3) 1.0222(2) 0.0989(14) Uani 1 1 d . . . . .
H41D H 0.3571 0.7456 0.9930 0.148 Uiso 1 1 calc GR . . . .
H41E H 0.4115 0.7572 1.0667 0.148 Uiso 1 1 calc GR . . . .
H41F H 0.3259 0.6605 1.0228 0.148 Uiso 1 1 calc GR . . . .
C42 C 0.5896(4) 0.7841(3) 0.9757(2) 0.0903(13) Uani 1 1 d . . . . .
H42D H 0.6337 0.7636 0.9496 0.135 Uiso 1 1 calc GR . . . .
H42E H 0.6329 0.8272 1.0178 0.135 Uiso 1 1 calc GR . . . .
H42F H 0.5542 0.8142 0.9517 0.135 Uiso 1 1 calc GR . . . .

loop_
_atom_site_aniso_label
_atom_site_aniso_U_11
_atom_site_aniso_U_22
_atom_site_aniso_U_33
_atom_site_aniso_U_23
_atom_site_aniso_U_13
_atom_site_aniso_U_12
S1' 0.0528(3) 0.0466(3) 0.0455(3) 0.0083(3) 0.0025(3) 0.0271(3)
S2' 0.0411(3) 0.0452(3) 0.0593(4) 0.0007(3) -0.0050(3) 0.0202(3)
S3' 0.0365(3) 0.0432(3) 0.0397(3) 0.0085(2) 0.0041(2) 0.0149(2)
S4' 0.0578(4) 0.0669(4) 0.0450(3) 0.0226(3) 0.0152(3) 0.0272(3)
Si1' 0.0429(4) 0.0399(3) 0.0533(4) 0.0024(3) 0.0068(3) 0.0137(3)
Si2A 0.075(2) 0.1428(13) 0.0609(16) 0.0350(13) 0.0356(17) 0.025(2)
Si2' 0.075(2) 0.1428(13) 0.0609(16) 0.0350(13) 0.0356(17) 0.025(2)
N1' 0.0453(11) 0.0380(10) 0.0614(14) 0.0141(10) 0.0051(9) 0.0198(9)
N2' 0.083(2) 0.0599(16) 0.089(2) 0.0279(14) 0.0047(15) 0.0389(15)
N3' 0.0357(10) 0.0480(11) 0.0490(11) 0.0156(9) 0.0071(8) 0.0135(9)
N4' 0.0437(15) 0.134(3) 0.080(2) -0.014(2) 0.0054(14) 0.0063(17)
C1' 0.0365(12) 0.0397(12) 0.0560(14) 0.0086(11) 0.0050(10) 0.0175(10)
C1C 0.206(8) 0.220(11) 0.085(5) 0.090(7) 0.047(5) 0.075(8)
C1A 0.143(9) 0.210(8) 0.146(10) 0.016(7) 0.099(8) 0.070(6)
C1B 0.197(8) 0.132(10) 0.154(6) 0.061(8) 0.097(6) 0.000(6)
C2' 0.0367(12) 0.0445(13) 0.0524(14) 0.0086(11) 0.0113(10) 0.0207(10)
C3' 0.0350(11) 0.0452(13) 0.0451(13) 0.0093(10) 0.0078(9) 0.0181(10)
C4' 0.0391(12) 0.0405(12) 0.0454(13) 0.0098(10) 0.0029(9) 0.0194(10)
C5' 0.0387(12) 0.0394(12) 0.0430(12) 0.0077(10) 0.0061(9) 0.0167(10)
C6' 0.0338(11) 0.0376(11) 0.0431(12) 0.0095(9) 0.0072(9) 0.0152(9)
C7' 0.0365(12) 0.0388(12) 0.0487(13) 0.0094(10) 0.0072(10) 0.0169(10)
C8' 0.0399(12) 0.0433(13) 0.0541(14) 0.0075(11) 0.0076(10) 0.0176(11)
C9' 0.0370(12) 0.0383(12) 0.0441(12) 0.0133(10) 0.0081(9) 0.0153(10)
C10' 0.0333(11) 0.0412(12) 0.0422(12) 0.0080(10) 0.0079(9) 0.0159(10)
C11' 0.0344(11) 0.0355(11) 0.0416(12) 0.0106(9) 0.0068(9) 0.0141(9)
C12' 0.0368(11) 0.0382(11) 0.0397(11) 0.0132(9) 0.0064(9) 0.0165(10)
C13' 0.0407(12) 0.0412(12) 0.0403(12) 0.0111(10) 0.0094(9) 0.0171(10)
C14' 0.0372(12) 0.0447(13) 0.0447(13) 0.0123(10) 0.0120(10) 0.0161(10)
C15' 0.0470(14) 0.0677(17) 0.0569(16) 0.0153(13) 0.0201(12) 0.0287(13)
C16' 0.0627(18) 0.077(2) 0.0527(16) 0.0197(15) 0.0266(14) 0.0268(16)
C17' 0.0364(12) 0.0353(12) 0.0670(17) 0.0107(11) 0.0072(11) 0.0145(10)
C18' 0.0559(16) 0.0465(14) 0.0699(18) 0.0099(13) 0.0135(13) 0.0259(13)
C19' 0.0615(18) 0.0469(15) 0.088(2) 0.0116(15) 0.0189(16) 0.0306(14)
C20' 0.0600(17) 0.0451(15) 0.089(2) 0.0222(15) 0.0138(15) 0.0298(14)
C21' 0.0434(13) 0.0367(12) 0.0737(18) 0.0154(12) 0.0046(12) 0.0164(11)
C22' 0.0474(14) 0.0393(13) 0.0708(18) 0.0195(12) 0.0009(12) 0.0134(11)
C23' 0.0584(17) 0.0478(15) 0.0708(19) 0.0176(13) 0.0044(14) 0.0220(13)
C24' 0.070(2) 0.069(2) 0.070(2) 0.0175(16) 0.0051(16) 0.0237(17)
C25' 0.073(2) 0.0644(19) 0.068(2) 0.0221(17) -0.0032(16) 0.0109(17)
C26' 0.089(3) 0.068(2) 0.080(2) 0.0364(19) -0.0041(19) 0.0289(19)
C27' 0.0342(11) 0.0451(13) 0.0443(12) 0.0156(10) 0.0066(9) 0.0150(10)
C28' 0.0394(13) 0.0565(15) 0.0587(16) 0.0062(13) 0.0115(11) 0.0173(12)
C29' 0.0478(16) 0.072(2) 0.079(2) 0.0052(16) 0.0226(15) 0.0234(15)
C30' 0.0368(14) 0.076(2) 0.076(2) 0.0142(16) 0.0177(13) 0.0186(14)
C31' 0.0353(12) 0.0590(16) 0.0517(14) 0.0180(12) 0.0074(10) 0.0103(11)
C32' 0.0430(15) 0.0665(18) 0.0546(16) 0.0168(14) 0.0063(12) 0.0036(13)
C33' 0.0615(19) 0.0598(18) 0.076(2) 0.0105(16) -0.0030(16) 0.0108(16)
C34' 0.102(3) 0.072(2) 0.080(3) 0.004(2) -0.001(2) 0.008(2)
C35' 0.080(3) 0.122(4) 0.074(3) -0.009(3) 0.006(2) -0.026(3)
C36' 0.053(2) 0.177(6) 0.098(3) -0.025(4) 0.007(2) -0.013(3)
C37' 0.064(2) 0.069(2) 0.084(2) 0.0185(18) 0.0185(17) 0.0079(17)
C38' 0.085(2) 0.082(2) 0.0575(18) 0.0079(17) 0.0172(16) 0.029(2)
C39' 0.069(2) 0.0528(18) 0.111(3) -0.0032(18) 0.0032(19) 0.0325(16)
C40' 0.197(8) 0.132(10) 0.154(6) 0.061(8) 0.097(6) 0.000(6)
C41' 0.143(9) 0.210(8) 0.146(10) 0.016(7) 0.099(8) 0.070(6)
C42' 0.206(8) 0.220(11) 0.085(5) 0.090(7) 0.047(5) 0.075(8)
S1 0.0384(3) 0.0421(3) 0.0646(4) 0.0093(3) 0.0076(3) 0.0158(3)
S2 0.0469(3) 0.0430(3) 0.0638(4) 0.0207(3) 0.0197(3) 0.0190(3)
S3 0.0548(4) 0.0410(3) 0.0497(3) 0.0163(3) 0.0150(3) 0.0163(3)
S4 0.0468(3) 0.0447(3) 0.0506(3) 0.0111(3) 0.0060(3) 0.0085(3)
Si1 0.0518(4) 0.0384(3) 0.0575(4) 0.0181(3) 0.0078(3) 0.0172(3)
Si2 0.0644(5) 0.0427(4) 0.0445(4) 0.0077(3) 0.0015(3) 0.0090(3)
N1 0.0438(12) 0.0592(14) 0.0623(14) 0.0200(11) 0.0128(10) 0.0265(11)
N2 0.0509(16) 0.079(2) 0.152(3) 0.033(2) 0.0008(18) 0.0212(16)
N3 0.0440(11) 0.0499(12) 0.0475(11) 0.0140(9) 0.0096(9) 0.0203(10)
N4 0.0488(12) 0.0600(14) 0.0584(13) 0.0179(11) 0.0176(10) 0.0185(11)
C1 0.0460(14) 0.0469(13) 0.0483(13) 0.0117(11) 0.0080(10) 0.0229(11)
C2 0.0500(14) 0.0418(13) 0.0484(13) 0.0097(10) 0.0077(11) 0.0243(11)
C3 0.0447(13) 0.0375(12) 0.0441(13) 0.0094(10) 0.0057(10) 0.0176(10)
C4 0.0405(12) 0.0403(12) 0.0452(13) 0.0102(10) 0.0057(10) 0.0170(10)
C5 0.0413(12) 0.0357(12) 0.0495(13) 0.0107(10) 0.0067(10) 0.0147(10)
C6 0.0414(12) 0.0349(11) 0.0482(13) 0.0125(10) 0.0095(10) 0.0144(10)
C7 0.0419(13) 0.0410(13) 0.0580(15) 0.0163(11) 0.0134(11) 0.0196(11)
C8 0.0485(14) 0.0396(12) 0.0568(15) 0.0168(11) 0.0111(11) 0.0195(11)
C9 0.0473(13) 0.0447(13) 0.0497(14) 0.0159(11) 0.0103(11) 0.0206(11)
C10 0.0452(13) 0.0424(13) 0.0521(14) 0.0143(11) 0.0113(11) 0.0192(11)
C11 0.0426(12) 0.0382(12) 0.0491(13) 0.0140(10) 0.0093(10) 0.0171(10)
C12 0.0441(13) 0.0413(12) 0.0454(13) 0.0144(10) 0.0093(10) 0.0164(11)
C13 0.0470(13) 0.0369(12) 0.0430(12) 0.0133(10) 0.0069(10) 0.0147(10)
C14 0.0436(13) 0.0372(12) 0.0443(12) 0.0105(10) 0.0038(10) 0.0167(10)
C15 0.0506(14) 0.0408(13) 0.0467(13) 0.0089(10) 0.0072(11) 0.0196(11)
C16 0.0575(15) 0.0393(13) 0.0452(13) 0.0105(11) 0.0027(11) 0.0145(12)
C17 0.0442(14) 0.0538(15) 0.0535(14) 0.0133(12) 0.0089(11) 0.0240(12)
C18 0.0529(16) 0.0579(17) 0.082(2) 0.0183(15) 0.0115(14) 0.0292(14)
C19 0.064(2) 0.0635(19) 0.107(3) 0.0224(19) 0.0143(18) 0.0398(17)
C20 0.0504(17) 0.074(2) 0.093(2) 0.0226(18) 0.0119(15) 0.0372(16)
C21 0.0464(15) 0.0679(18) 0.0705(18) 0.0228(15) 0.0163(13) 0.0293(14)
C22 0.0431(15) 0.0692(19) 0.094(2) 0.0255(17) 0.0238(15) 0.0275(14)
C23 0.075(2) 0.077(2) 0.101(3) 0.041(2) 0.034(2) 0.035(2)
C24 0.095(3) 0.084(3) 0.147(4) 0.057(3) 0.059(3) 0.041(3)
C25 0.069(3) 0.070(2) 0.162(5) 0.022(3) 0.041(3) 0.021(2)
C26 0.053(2) 0.091(3) 0.172(5) 0.034(3) 0.005(3) 0.017(2)
C27 0.0483(14) 0.0506(14) 0.0499(14) 0.0164(11) 0.0134(11) 0.0254(12)
C28 0.0709(19) 0.0472(15) 0.0621(17) 0.0156(13) 0.0227(14) 0.0229(14)
C29 0.079(2) 0.0480(15) 0.0640(18) 0.0070(13) 0.0255(15) 0.0244(15)
C30 0.0621(17) 0.0545(16) 0.0552(16) 0.0122(13) 0.0205(13) 0.0242(14)
C31 0.0437(13) 0.0507(14) 0.0490(14) 0.0127(11) 0.0108(10) 0.0222(11)
C32 0.0355(12) 0.0529(14) 0.0496(14) 0.0153(11) 0.0080(10) 0.0167(11)
C33 0.0452(14) 0.0530(15) 0.0592(16) 0.0114(12) 0.0094(12) 0.0190(12)
C34 0.0446(15) 0.0502(16) 0.080(2) 0.0103(14) 0.0031(14) 0.0145(13)
C35 0.0423(15) 0.0631(19) 0.098(2) 0.0341(18) 0.0128(15) 0.0121(14)
C36 0.0526(17) 0.073(2) 0.075(2) 0.0277(17) 0.0248(15) 0.0175(15)
C37 0.086(2) 0.0579(18) 0.0649(19) 0.0221(15) 0.0202(17) 0.0146(17)
C38 0.0703(19) 0.0447(14) 0.0625(17) 0.0192(13) 0.0131(14) 0.0217(14)
C39 0.067(2) 0.0557(18) 0.104(3) 0.0167(18) -0.0031(18) 0.0275(16)
C40 0.143(4) 0.073(2) 0.069(2) 0.0219(19) -0.029(2) 0.022(3)
C41 0.096(3) 0.087(3) 0.085(3) -0.015(2) 0.019(2) 0.026(2)
C42 0.102(3) 0.059(2) 0.073(2) 0.0128(17) 0.010(2) -0.005(2)

loop_
_atom_type_symbol
_atom_type_description
_atom_type_scat_dispersion_real
_atom_type_scat_dispersion_imag
_atom_type_scat_source
C C 0.0181 0.0091 'International Tables Vol C Tables 4.2.6.8 and 6.1.1.4'
H H 0.0000 0.0000 'International Tables Vol C Tables 4.2.6.8 and 6.1.1.4'
N N 0.0311 0.0180 'International Tables Vol C Tables 4.2.6.8 and 6.1.1.4'
S S 0.3331 0.5567 'International Tables Vol C Tables 4.2.6.8 and 6.1.1.4'
Si Si 0.2541 0.3302 'International Tables Vol C Tables 4.2.6.8 and 6.1.1.4'

loop_
_geom_angle_atom_site_label_1
_geom_angle_atom_site_label_2
_geom_angle_atom_site_label_3
_geom_angle
_geom_angle_site_symmetry_1
_geom_angle_site_symmetry_3
_geom_angle_publ_flag
C1' S1' C4' 92.10(12) . . ?
C8' S2' C5' 93.22(12) . . ?
C9' S3' C12' 92.08(11) . . ?
C16' S4' C13' 93.42(13) . . ?
C37' Si1' C8' 110.13(15) . . ?
C37' Si1' C38' 110.28(18) . . ?
C37' Si1' C39' 109.3(2) . . ?
C38' Si1' C8' 108.28(15) . . ?
C39' Si1' C8' 106.51(14) . . ?
C39' Si1' C38' 112.3(2) . . ?
C1C Si2A C1A 121.0(18) . . ?
C1C Si2A C1B 106.2(13) . . ?
C1C Si2A C16' 118.2(12) . . ?
C1A Si2A C1B 92(3) . . ?
C1A Si2A C16' 113.3(16) . . ?
C16' Si2A C1B 98(2) . . ?
C16' Si2' C42' 104.5(5) . . ?
C40' Si2' C16' 110.2(9) . . ?
C40' Si2' C41' 114.5(10) . . ?
C40' Si2' C42' 115.2(6) . . ?
C41' Si2' C16' 105.7(5) . . ?
C41' Si2' C42' 105.9(7) . . ?
C17' N1' C21' 119.0(2) . . ?
C26' N2' C22' 116.8(3) . . ?
C27' N3' C31' 117.6(2) . . ?
C32' N4' C36' 116.2(4) . . ?
C2' C1' S1' 111.16(18) . . ?
C2' C1' C17' 130.6(2) . . ?
C17' C1' S1' 118.2(2) . . ?
Si2A C1C H1CA 109.5 . . ?
Si2A C1C H1CB 109.5 . . ?
Si2A C1C H1CC 109.5 . . ?
H1CA C1C H1CB 109.5 . . ?
H1CA C1C H1CC 109.5 . . ?
H1CB C1C H1CC 109.5 . . ?
Si2A C1A H1AA 109.5 . . ?
Si2A C1A H1AB 109.5 . . ?
Si2A C1A H1AC 109.5 . . ?
H1AA C1A H1AB 109.5 . . ?
H1AA C1A H1AC 109.5 . . ?
H1AB C1A H1AC 109.5 . . ?
Si2A C1B H1BA 109.5 . . ?
Si2A C1B H1BB 109.5 . . ?
Si2A C1B H1BC 109.5 . . ?
H1BA C1B H1BB 109.5 . . ?
H1BA C1B H1BC 109.5 . . ?
H1BB C1B H1BC 109.5 . . ?
C1' C2' H2' 123.4 . . ?
C1' C2' C3' 113.2(2) . . ?
C3' C2' H2' 123.4 . . ?
C2' C3' C14' 124.2(2) . . ?
C4' C3' C2' 111.8(2) . . ?
C4' C3' C14' 124.0(2) . . ?
C3' C4' S1' 111.64(18) . . ?
C3' C4' C5' 128.9(2) . . ?
C5' C4' S1' 119.00(18) . . ?
C4' C5' S2' 119.21(18) . . ?
C6' C5' S2' 110.87(18) . . ?
C6' C5' C4' 129.9(2) . . ?
C5' C6' C7' 111.9(2) . . ?
C5' C6' C11' 124.3(2) . . ?
C7' C6' C11' 123.8(2) . . ?
C6' C7' H7' 122.8 . . ?
C8' C7' C6' 114.4(2) . . ?
C8' C7' H7' 122.8 . . ?
S2' C8' Si1' 121.38(15) . . ?
C7' C8' S2' 109.63(19) . . ?
C7' C8' Si1' 129.0(2) . . ?
C10' C9' S3' 110.92(18) . . ?
C10' C9' C27' 127.6(2) . . ?
C27' C9' S3' 121.52(18) . . ?
C9' C10' H10' 123.3 . . ?
C9' C10' C11' 113.3(2) . . ?
C11' C10' H10' 123.3 . . ?
C10' C11' C6' 122.6(2) . . ?
C12' C11' C6' 125.0(2) . . ?
C12' C11' C10' 112.4(2) . . ?
C11' C12' S3' 111.33(17) . . ?
C11' C12' C13' 127.9(2) . . ?
C13' C12' S3' 120.62(17) . . ?
C12' C13' S4' 119.08(18) . . ?
C14' C13' S4' 110.48(18) . . ?
C14' C13' C12' 130.4(2) . . ?
C13' C14' C3' 125.2(2) . . ?
C13' C14' C15' 111.2(2) . . ?
C15' C14' C3' 123.5(2) . . ?
C14' C15' H15' 122.2 . . ?
C16' C15' C14' 115.5(3) . . ?
C16' C15' H15' 122.2 . . ?
S4' C16' Si2A 113.2(5) . . ?
S4' C16' Si2' 124.5(3) . . ?
C15' C16' S4' 109.3(2) . . ?
C15' C16' Si2A 137.4(5) . . ?
C15' C16' Si2' 125.6(3) . . ?
N1' C17' C1' 115.8(2) . . ?
N1' C17' C18' 122.7(3) . . ?
C18' C17' C1' 121.5(3) . . ?
C17' C18' H18' 121.2 . . ?
C19' C18' C17' 117.6(3) . . ?
C19' C18' H18' 121.2 . . ?
C18' C19' H19' 120.1 . . ?
C20' C19' C18' 119.7(3) . . ?
C20' C19' H19' 120.1 . . ?
C19' C20' H20' 120.3 . . ?
C19' C20' C21' 119.4(3) . . ?
C21' C20' H20' 120.3 . . ?
N1' C21' C20' 121.6(3) . . ?
N1' C21' C22' 116.9(2) . . ?
C20' C21' C22' 121.5(3) . . ?
N2' C22' C21' 117.0(3) . . ?
N2' C22' C23' 121.8(3) . . ?
C23' C22' C21' 121.2(3) . . ?
C22' C23' H23' 120.2 . . ?
C24' C23' C22' 119.6(3) . . ?
C24' C23' H23' 120.2 . . ?
C23' C24' H24' 120.4 . . ?
C25' C24' C23' 119.2(4) . . ?
C25' C24' H24' 120.4 . . ?
C24' C25' H25' 121.2 . . ?
C24' C25' C26' 117.6(4) . . ?
C26' C25' H25' 121.2 . . ?
N2' C26' C25' 125.0(3) . . ?
N2' C26' H26' 117.5 . . ?
C25' C26' H26' 117.5 . . ?
N3' C27' C9' 117.4(2) . . ?
N3' C27' C28' 122.4(2) . . ?
C28' C27' C9' 120.1(2) . . ?
C27' C28' H28' 120.6 . . ?
C29' C28' C27' 118.9(3) . . ?
C29' C28' H28' 120.6 . . ?
C28' C29' H29' 120.4 . . ?
C30' C29' C28' 119.3(3) . . ?
C30' C29' H29' 120.4 . . ?
C29' C30' H30' 120.4 . . ?
C29' C30' C31' 119.1(3) . . ?
C31' C30' H30' 120.4 . . ?
N3' C31' C30' 122.7(3) . . ?
N3' C31' C32' 116.5(3) . . ?
C30' C31' C32' 120.9(3) . . ?
N4' C32' C31' 115.4(3) . . ?
N4' C32' C33' 122.5(3) . . ?
C33' C32' C31' 122.1(3) . . ?
C32' C33' H33' 119.9 . . ?
C32' C33' C34' 120.2(4) . . ?
C34' C33' H33' 119.9 . . ?
C33' C34' H34' 121.1 . . ?
C35' C34' C33' 117.8(5) . . ?
C35' C34' H34' 121.1 . . ?
C34' C35' H35' 120.6 . . ?
C36' C35' C34' 118.9(4) . . ?
C36' C35' H35' 120.6 . . ?
N4' C36' C35' 124.4(5) . . ?
N4' C36' H36' 117.8 . . ?
C35' C36' H36' 117.8 . . ?
Si1' C37' H37A 109.5 . . ?
Si1' C37' H37B 109.5 . . ?
Si1' C37' H37C 109.5 . . ?
H37A C37' H37B 109.5 . . ?
H37A C37' H37C 109.5 . . ?
H37B C37' H37C 109.5 . . ?
Si1' C38' H38A 109.5 . . ?
Si1' C38' H38B 109.5 . . ?
Si1' C38' H38C 109.5 . . ?
H38A C38' H38B 109.5 . . ?
H38A C38' H38C 109.5 . . ?
H38B C38' H38C 109.5 . . ?
Si1' C39' H39A 109.5 . . ?
Si1' C39' H39B 109.5 . . ?
Si1' C39' H39C 109.5 . . ?
H39A C39' H39B 109.5 . . ?
H39A C39' H39C 109.5 . . ?
H39B C39' H39C 109.5 . . ?
Si2' C40' H40A 109.5 . . ?
Si2' C40' H40B 109.5 . . ?
Si2' C40' H40C 109.5 . . ?
H40A C40' H40B 109.5 . . ?
H40A C40' H40C 109.5 . . ?
H40B C40' H40C 109.5 . . ?
Si2' C41' H41A 109.5 . . ?
Si2' C41' H41B 109.5 . . ?
Si2' C41' H41C 109.5 . . ?
H41A C41' H41B 109.5 . . ?
H41A C41' H41C 109.5 . . ?
H41B C41' H41C 109.5 . . ?
Si2' C42' H42A 109.5 . . ?
Si2' C42' H42B 109.5 . . ?
Si2' C42' H42C 109.5 . . ?
H42A C42' H42B 109.5 . . ?
H42A C42' H42C 109.5 . . ?
H42B C42' H42C 109.5 . . ?
C1 S1 C4 92.19(12) . . ?
C8 S2 C5 93.78(13) . . ?
C9 S3 C12 92.21(12) . . ?
C16 S4 C13 93.76(13) . . ?
C37 Si1 C8 108.13(15) . . ?
C37 Si1 C38 111.94(15) . . ?
C37 Si1 C39 110.53(19) . . ?
C38 Si1 C8 106.79(13) . . ?
C39 Si1 C8 109.08(14) . . ?
C39 Si1 C38 110.24(17) . . ?
C40 Si2 C16 107.94(16) . . ?
C40 Si2 C41 111.2(3) . . ?
C41 Si2 C16 107.82(17) . . ?
C42 Si2 C16 109.35(16) . . ?
C42 Si2 C40 110.3(2) . . ?
C42 Si2 C41 110.2(2) . . ?
C21 N1 C17 117.8(2) . . ?
C22 N2 C26 117.3(4) . . ?
C27 N3 C31 118.6(2) . . ?
C36 N4 C32 117.1(3) . . ?
C2 C1 S1 110.73(19) . . ?
C2 C1 C17 131.1(2) . . ?
C17 C1 S1 118.2(2) . . ?
C1 C2 H2 122.9 . . ?
C1 C2 C3 114.1(2) . . ?
C3 C2 H2 122.9 . . ?
C2 C3 C14 122.0(2) . . ?
C4 C3 C2 111.3(2) . . ?
C4 C3 C14 126.2(2) . . ?
C3 C4 S1 111.60(19) . . ?
C3 C4 C5 129.9(2) . . ?
C5 C4 S1 118.36(18) . . ?
C4 C5 S2 119.74(19) . . ?
C6 C5 S2 109.82(18) . . ?
C6 C5 C4 130.4(2) . . ?
C5 C6 C7 112.2(2) . . ?
C5 C6 C11 126.2(2) . . ?
C7 C6 C11 121.3(2) . . ?
C6 C7 H7 122.4 . . ?
C8 C7 C6 115.2(2) . . ?
C8 C7 H7 122.4 . . ?
S2 C8 Si1 122.87(15) . . ?
C7 C8 S2 109.02(19) . . ?
C7 C8 Si1 127.8(2) . . ?
C10 C9 S3 110.6(2) . . ?
C10 C9 C27 129.0(2) . . ?
C27 C9 S3 120.4(2) . . ?
C9 C10 H10 123.0 . . ?
C9 C10 C11 114.1(2) . . ?
C11 C10 H10 123.0 . . ?
C10 C11 C6 120.5(2) . . ?
C12 C11 C6 126.7(2) . . ?
C12 C11 C10 112.6(2) . . ?
C11 C12 S3 110.50(19) . . ?
C11 C12 C13 129.1(2) . . ?
C13 C12 S3 120.38(18) . . ?
C12 C13 S4 120.40(19) . . ?
C14 C13 S4 110.23(18) . . ?
C14 C13 C12 129.4(2) . . ?
C13 C14 C3 127.6(2) . . ?
C13 C14 C15 111.5(2) . . ?
C15 C14 C3 120.9(2) . . ?
C14 C15 H15 122.2 . . ?
C16 C15 C14 115.6(2) . . ?
C16 C15 H15 122.2 . . ?
S4 C16 Si2 123.25(16) . . ?
C15 C16 S4 108.9(2) . . ?
C15 C16 Si2 127.3(2) . . ?
N1 C17 C1 115.0(2) . . ?
N1 C17 C18 122.9(3) . . ?
C18 C17 C1 122.1(3) . . ?
C17 C18 H18 121.0 . . ?
C19 C18 C17 117.9(3) . . ?
C19 C18 H18 121.0 . . ?
C18 C19 H19 120.2 . . ?
C20 C19 C18 119.6(3) . . ?
C20 C19 H19 120.2 . . ?
C19 C20 H20 120.5 . . ?
C19 C20 C21 118.9(3) . . ?
C21 C20 H20 120.5 . . ?
N1 C21 C20 122.8(3) . . ?
N1 C21 C22 115.0(3) . . ?
C20 C21 C22 122.1(3) . . ?
N2 C22 C21 116.2(3) . . ?
N2 C22 C23 122.2(4) . . ?
C23 C22 C21 121.5(3) . . ?
C22 C23 H23 120.6 . . ?
C24 C23 C22 118.8(4) . . ?
C24 C23 H23 120.6 . . ?
C23 C24 H24 120.1 . . ?
C25 C24 C23 119.8(4) . . ?
C25 C24 H24 120.1 . . ?
C24 C25 H25 121.0 . . ?
C26 C25 C24 118.0(4) . . ?
C26 C25 H25 121.0 . . ?
N2 C26 C25 123.8(5) . . ?
N2 C26 H26 118.1 . . ?
C25 C26 H26 118.1 . . ?
N3 C27 C9 115.9(2) . . ?
N3 C27 C28 122.6(2) . . ?
C28 C27 C9 121.4(3) . . ?
C27 C28 H28 121.0 . . ?
C29 C28 C27 118.0(3) . . ?
C29 C28 H28 121.0 . . ?
C28 C29 H29 120.0 . . ?
C30 C29 C28 119.9(3) . . ?
C30 C29 H29 120.0 . . ?
C29 C30 H30 120.6 . . ?
C29 C30 C31 118.8(3) . . ?
C31 C30 H30 120.6 . . ?
N3 C31 C30 122.1(3) . . ?
N3 C31 C32 115.8(2) . . ?
C30 C31 C32 122.1(2) . . ?
N4 C32 C31 117.0(2) . . ?
N4 C32 C33 122.4(3) . . ?
C33 C32 C31 120.6(2) . . ?
C32 C33 H33 120.5 . . ?
C34 C33 C32 119.0(3) . . ?
C34 C33 H33 120.5 . . ?
C33 C34 H34 120.5 . . ?
C35 C34 C33 119.1(3) . . ?
C35 C34 H34 120.5 . . ?
C34 C35 H35 120.7 . . ?
C34 C35 C36 118.6(3) . . ?
C36 C35 H35 120.7 . . ?
N4 C36 C35 124.0(3) . . ?
N4 C36 H36 118.0 . . ?
C35 C36 H36 118.0 . . ?
Si1 C37 H37D 109.5 . . ?
Si1 C37 H37E 109.5 . . ?
Si1 C37 H37F 109.5 . . ?
H37D C37 H37E 109.5 . . ?
H37D C37 H37F 109.5 . . ?
H37E C37 H37F 109.5 . . ?
Si1 C38 H38D 109.5 . . ?
Si1 C38 H38E 109.5 . . ?
Si1 C38 H38F 109.5 . . ?
H38D C38 H38E 109.5 . . ?
H38D C38 H38F 109.5 . . ?
H38E C38 H38F 109.5 . . ?
Si1 C39 H39D 109.5 . . ?
Si1 C39 H39E 109.5 . . ?
Si1 C39 H39F 109.5 . . ?
H39D C39 H39E 109.5 . . ?
H39D C39 H39F 109.5 . . ?
H39E C39 H39F 109.5 . . ?
Si2 C40 H40D 109.5 . . ?
Si2 C40 H40E 109.5 . . ?
Si2 C40 H40F 109.5 . . ?
H40D C40 H40E 109.5 . . ?
H40D C40 H40F 109.5 . . ?
H40E C40 H40F 109.5 . . ?
Si2 C41 H41D 109.5 . . ?
Si2 C41 H41E 109.5 . . ?
Si2 C41 H41F 109.5 . . ?
H41D C41 H41E 109.5 . . ?
H41D C41 H41F 109.5 . . ?
H41E C41 H41F 109.5 . . ?
Si2 C42 H42D 109.5 . . ?
Si2 C42 H42E 109.5 . . ?
Si2 C42 H42F 109.5 . . ?
H42D C42 H42E 109.5 . . ?
H42D C42 H42F 109.5 . . ?
H42E C42 H42F 109.5 . . ?

loop_
_geom_bond_atom_site_label_1
_geom_bond_atom_site_label_2
_geom_bond_distance
_geom_bond_site_symmetry_2
_geom_bond_publ_flag
S1' C1' 1.719(3) . ?
S1' C4' 1.729(3) . ?
S2' C5' 1.725(2) . ?
S2' C8' 1.720(3) . ?
S3' C9' 1.725(2) . ?
S3' C12' 1.728(2) . ?
S4' C13' 1.730(2) . ?
S4' C16' 1.726(3) . ?
Si1' C8' 1.877(3) . ?
Si1' C37' 1.846(4) . ?
Si1' C38' 1.855(4) . ?
Si1' C39' 1.846(3) . ?
Si2A C1C 1.808(17) . ?
Si2A C1A 1.808(19) . ?
Si2A C1B 1.906(18) . ?
Si2A C16' 1.883(14) . ?
Si2' C16' 1.877(5) . ?
Si2' C40' 1.835(11) . ?
Si2' C41' 1.866(11) . ?
Si2' C42' 1.926(12) . ?
N1' C17' 1.336(4) . ?
N1' C21' 1.347(3) . ?
N2' C22' 1.344(4) . ?
N2' C26' 1.334(5) . ?
N3' C27' 1.343(3) . ?
N3' C31' 1.348(3) . ?
N4' C32' 1.339(5) . ?
N4' C36' 1.341(6) . ?
C1' C2' 1.375(4) . ?
C1' C17' 1.468(4) . ?
C1C H1CA 0.9600 . ?
C1C H1CB 0.9600 . ?
C1C H1CC 0.9600 . ?
C1A H1AA 0.9600 . ?
C1A H1AB 0.9600 . ?
C1A H1AC 0.9600 . ?
C1B H1BA 0.9600 . ?
C1B H1BB 0.9600 . ?
C1B H1BC 0.9600 . ?
C2' H2' 0.9300 . ?
C2' C3' 1.429(4) . ?
C3' C4' 1.375(4) . ?
C3' C14' 1.471(4) . ?
C4' C5' 1.456(3) . ?
C5' C6' 1.368(3) . ?
C6' C7' 1.429(3) . ?
C6' C11' 1.475(3) . ?
C7' H7' 0.9300 . ?
C7' C8' 1.368(4) . ?
C9' C10' 1.371(3) . ?
C9' C27' 1.466(3) . ?
C10' H10' 0.9300 . ?
C10' C11' 1.421(3) . ?
C11' C12' 1.371(3) . ?
C12' C13' 1.467(3) . ?
C13' C14' 1.378(4) . ?
C14' C15' 1.434(4) . ?
C15' H15' 0.9300 . ?
C15' C16' 1.349(5) . ?
C17' C18' 1.402(4) . ?
C18' H18' 0.9300 . ?
C18' C19' 1.387(4) . ?
C19' H19' 0.9300 . ?
C19' C20' 1.379(5) . ?
C20' H20' 0.9300 . ?
C20' C21' 1.387(4) . ?
C21' C22' 1.481(4) . ?
C22' C23' 1.382(4) . ?
C23' H23' 0.9300 . ?
C23' C24' 1.379(5) . ?
C24' H24' 0.9300 . ?
C24' C25' 1.367(5) . ?
C25' H25' 0.9300 . ?
C25' C26' 1.370(6) . ?
C26' H26' 0.9300 . ?
C27' C28' 1.395(4) . ?
C28' H28' 0.9300 . ?
C28' C29' 1.374(4) . ?
C29' H29' 0.9300 . ?
C29' C30' 1.369(5) . ?
C30' H30' 0.9300 . ?
C30' C31' 1.385(4) . ?
C31' C32' 1.492(4) . ?
C32' C33' 1.368(5) . ?
C33' H33' 0.9300 . ?
C33' C34' 1.379(5) . ?
C34' H34' 0.9300 . ?
C34' C35' 1.366(7) . ?
C35' H35' 0.9300 . ?
C35' C36' 1.362(8) . ?
C36' H36' 0.9300 . ?
C37' H37A 0.9600 . ?
C37' H37B 0.9600 . ?
C37' H37C 0.9600 . ?
C38' H38A 0.9600 . ?
C38' H38B 0.9600 . ?
C38' H38C 0.9600 . ?
C39' H39A 0.9600 . ?
C39' H39B 0.9600 . ?
C39' H39C 0.9600 . ?
C40' H40A 0.9600 . ?
C40' H40B 0.9600 . ?
C40' H40C 0.9600 . ?
C41' H41A 0.9600 . ?
C41' H41B 0.9600 . ?
C41' H41C 0.9600 . ?
C42' H42A 0.9600 . ?
C42' H42B 0.9600 . ?
C42' H42C 0.9600 . ?
S1 C1 1.723(3) . ?
S1 C4 1.726(3) . ?
S2 C5 1.734(3) . ?
S2 C8 1.718(3) . ?
S3 C9 1.726(3) . ?
S3 C12 1.739(3) . ?
S4 C13 1.728(3) . ?
S4 C16 1.721(3) . ?
Si1 C8 1.876(3) . ?
Si1 C37 1.854(3) . ?
Si1 C38 1.861(3) . ?
Si1 C39 1.854(4) . ?
Si2 C16 1.878(3) . ?
Si2 C40 1.847(4) . ?
Si2 C41 1.865(5) . ?
Si2 C42 1.843(4) . ?
N1 C17 1.344(4) . ?
N1 C21 1.340(4) . ?
N2 C22 1.343(5) . ?
N2 C26 1.345(6) . ?
N3 C27 1.337(4) . ?
N3 C31 1.342(3) . ?
N4 C32 1.347(4) . ?
N4 C36 1.331(4) . ?
C1 C2 1.360(4) . ?
C1 C17 1.472(4) . ?
C2 H2 0.9300 . ?
C2 C3 1.428(4) . ?
C3 C4 1.376(3) . ?
C3 C14 1.472(4) . ?
C4 C5 1.455(4) . ?
C5 C6 1.371(4) . ?
C6 C7 1.422(4) . ?
C6 C11 1.479(3) . ?
C7 H7 0.9300 . ?
C7 C8 1.363(4) . ?
C9 C10 1.357(4) . ?
C9 C27 1.468(4) . ?
C10 H10 0.9300 . ?
C10 C11 1.417(4) . ?
C11 C12 1.369(3) . ?
C12 C13 1.464(4) . ?
C13 C14 1.377(4) . ?
C14 C15 1.425(3) . ?
C15 H15 0.9300 . ?
C15 C16 1.359(4) . ?
C17 C18 1.391(4) . ?
C18 H18 0.9300 . ?
C18 C19 1.387(5) . ?
C19 H19 0.9300 . ?
C19 C20 1.372(5) . ?
C20 H20 0.9300 . ?
C20 C21 1.381(5) . ?
C21 C22 1.489(5) . ?
C22 C23 1.376(5) . ?
C23 H23 0.9300 . ?
C23 C24 1.375(6) . ?
C24 H24 0.9300 . ?
C24 C25 1.371(8) . ?
C25 H25 0.9300 . ?
C25 C26 1.362(7) . ?
C26 H26 0.9300 . ?
C27 C28 1.396(4) . ?
C28 H28 0.9300 . ?
C28 C29 1.378(4) . ?
C29 H29 0.9300 . ?
C29 C30 1.375(4) . ?
C30 H30 0.9300 . ?
C30 C31 1.391(4) . ?
C31 C32 1.477(4) . ?
C32 C33 1.394(4) . ?
C33 H33 0.9300 . ?
C33 C34 1.373(4) . ?
C34 H34 0.9300 . ?
C34 C35 1.371(5) . ?
C35 H35 0.9300 . ?
C35 C36 1.379(5) . ?
C36 H36 0.9300 . ?
C37 H37D 0.9600 . ?
C37 H37E 0.9600 . ?
C37 H37F 0.9600 . ?
C38 H38D 0.9600 . ?
C38 H38E 0.9600 . ?
C38 H38F 0.9600 . ?
C39 H39D 0.9600 . ?
C39 H39E 0.9600 . ?
C39 H39F 0.9600 . ?
C40 H40D 0.9600 . ?
C40 H40E 0.9600 . ?
C40 H40F 0.9600 . ?
C41 H41D 0.9600 . ?
C41 H41E 0.9600 . ?
C41 H41F 0.9600 . ?
C42 H42D 0.9600 . ?
C42 H42E 0.9600 . ?
C42 H42F 0.9600 . ?

loop_
_geom_torsion_atom_site_label_1
_geom_torsion_atom_site_label_2
_geom_torsion_atom_site_label_3
_geom_torsion_atom_site_label_4
_geom_torsion
_geom_torsion_site_symmetry_1
_geom_torsion_site_symmetry_2
_geom_torsion_site_symmetry_3
_geom_torsion_site_symmetry_4
_geom_torsion_publ_flag
S1' C1' C2' C3' 0.9(3) . . . . ?
S1' C1' C17' N1' 4.4(3) . . . . ?
S1' C1' C17' C18' -175.1(2) . . . . ?
S1' C4' C5' S2' 49.7(3) . . . . ?
S1' C4' C5' C6' -127.8(3) . . . . ?
S2' C5' C6' C7' 0.7(3) . . . . ?
S2' C5' C6' C11' -176.28(19) . . . . ?
S3' C9' C10' C11' 0.0(3) . . . . ?
S3' C9' C27' N3' 18.6(3) . . . . ?
S3' C9' C27' C28' -161.1(2) . . . . ?
S3' C12' C13' S4' 52.7(3) . . . . ?
S3' C12' C13' C14' -126.8(3) . . . . ?
S4' C13' C14' C3' -178.4(2) . . . . ?
S4' C13' C14' C15' -0.2(3) . . . . ?
N1' C17' C18' C19' -1.5(4) . . . . ?
N1' C21' C22' N2' -177.3(3) . . . . ?
N1' C21' C22' C23' 6.4(4) . . . . ?
N2' C22' C23' C24' -0.5(5) . . . . ?
N3' C27' C28' C29' -1.8(4) . . . . ?
N3' C31' C32' N4' -168.9(3) . . . . ?
N3' C31' C32' C33' 11.7(4) . . . . ?
N4' C32' C33' C34' -1.7(6) . . . . ?
C1' S1' C4' C3' 2.5(2) . . . . ?
C1' S1' C4' C5' -170.4(2) . . . . ?
C1' C2' C3' C4' 0.9(3) . . . . ?
C1' C2' C3' C14' 177.9(2) . . . . ?
C1' C17' C18' C19' 177.9(3) . . . . ?
C1C Si2A C16' S4' 6.8(18) . . . . ?
C1C Si2A C16' C15' -170.9(16) . . . . ?
C1A Si2A C16' S4' -143.5(17) . . . . ?
C1A Si2A C16' C15' 39(2) . . . . ?
C1B Si2A C16' S4' 120.3(19) . . . . ?
C1B Si2A C16' C15' -57(2) . . . . ?
C2' C1' C17' N1' -176.0(3) . . . . ?
C2' C1' C17' C18' 4.5(4) . . . . ?
C2' C3' C4' S1' -2.4(3) . . . . ?
C2' C3' C4' C5' 169.6(2) . . . . ?
C2' C3' C14' C13' 133.0(3) . . . . ?
C2' C3' C14' C15' -44.9(4) . . . . ?
C3' C4' C5' S2' -121.8(3) . . . . ?
C3' C4' C5' C6' 60.7(4) . . . . ?
C3' C14' C15' C16' 178.8(3) . . . . ?
C4' S1' C1' C2' -1.9(2) . . . . ?
C4' S1' C1' C17' 177.7(2) . . . . ?
C4' C3' C14' C13' -50.4(4) . . . . ?
C4' C3' C14' C15' 131.7(3) . . . . ?
C4' C5' C6' C7' 178.3(3) . . . . ?
C4' C5' C6' C11' 1.4(4) . . . . ?
C5' S2' C8' Si1' -178.59(17) . . . . ?
C5' S2' C8' C7' 0.4(2) . . . . ?
C5' C6' C7' C8' -0.4(3) . . . . ?
C5' C6' C11' C10' 128.1(3) . . . . ?
C5' C6' C11' C12' -53.6(4) . . . . ?
C6' C7' C8' S2' -0.1(3) . . . . ?
C6' C7' C8' Si1' 178.8(2) . . . . ?
C6' C11' C12' S3' -178.53(19) . . . . ?
C6' C11' C12' C13' -2.4(4) . . . . ?
C7' C6' C11' C10' -48.5(4) . . . . ?
C7' C6' C11' C12' 129.9(3) . . . . ?
C8' S2' C5' C4' -178.5(2) . . . . ?
C8' S2' C5' C6' -0.6(2) . . . . ?
C9' S3' C12' C11' 0.01(19) . . . . ?
C9' S3' C12' C13' -176.4(2) . . . . ?
C9' C10' C11' C6' 178.6(2) . . . . ?
C9' C10' C11' C12' 0.0(3) . . . . ?
C9' C27' C28' C29' 177.9(3) . . . . ?
C10' C9' C27' N3' -161.6(2) . . . . ?
C10' C9' C27' C28' 18.6(4) . . . . ?
C10' C11' C12' S3' 0.0(3) . . . . ?
C10' C11' C12' C13' 176.1(2) . . . . ?
C11' C6' C7' C8' 176.6(2) . . . . ?
C11' C12' C13' S4' -123.1(2) . . . . ?
C11' C12' C13' C14' 57.4(4) . . . . ?
C12' S3' C9' C10' 0.00(19) . . . . ?
C12' S3' C9' C27' 179.8(2) . . . . ?
C12' C13' C14' C3' 1.1(4) . . . . ?
C12' C13' C14' C15' 179.3(3) . . . . ?
C13' S4' C16' Si2A -177.9(6) . . . . ?
C13' S4' C16' Si2' -171.3(3) . . . . ?
C13' S4' C16' C15' 0.5(3) . . . . ?
C13' C14' C15' C16' 0.6(4) . . . . ?
C14' C3' C4' S1' -179.30(19) . . . . ?
C14' C3' C4' C5' -7.3(4) . . . . ?
C14' C15' C16' S4' -0.7(4) . . . . ?
C14' C15' C16' Si2A 177.1(8) . . . . ?
C14' C15' C16' Si2' 171.0(3) . . . . ?
C16' S4' C13' C12' -179.7(2) . . . . ?
C16' S4' C13' C14' -0.2(2) . . . . ?
C17' N1' C21' C20' 2.4(4) . . . . ?
C17' N1' C21' C22' -174.9(2) . . . . ?
C17' C1' C2' C3' -178.7(2) . . . . ?
C17' C18' C19' C20' 1.4(5) . . . . ?
C18' C19' C20' C21' 0.6(5) . . . . ?
C19' C20' C21' N1' -2.5(4) . . . . ?
C19' C20' C21' C22' 174.6(3) . . . . ?
C20' C21' C22' N2' 5.4(4) . . . . ?
C20' C21' C22' C23' -170.9(3) . . . . ?
C21' N1' C17' C1' -179.8(2) . . . . ?
C21' N1' C17' C18' -0.4(4) . . . . ?
C21' C22' C23' C24' 175.6(3) . . . . ?
C22' N2' C26' C25' -1.2(6) . . . . ?
C22' C23' C24' C25' -1.2(5) . . . . ?
C23' C24' C25' C26' 1.7(5) . . . . ?
C24' C25' C26' N2' -0.5(6) . . . . ?
C26' N2' C22' C21' -174.6(3) . . . . ?
C26' N2' C22' C23' 1.7(5) . . . . ?
C27' N3' C31' C30' 0.3(4) . . . . ?
C27' N3' C31' C32' -178.8(2) . . . . ?
C27' C9' C10' C11' -179.8(2) . . . . ?
C27' C28' C29' C30' 0.6(5) . . . . ?
C28' C29' C30' C31' 0.9(5) . . . . ?
C29' C30' C31' N3' -1.4(5) . . . . ?
C29' C30' C31' C32' 177.7(3) . . . . ?
C30' C31' C32' N4' 11.9(5) . . . . ?
C30' C31' C32' C33' -167.4(3) . . . . ?
C31' N3' C27' C9' -178.4(2) . . . . ?
C31' N3' C27' C28' 1.3(4) . . . . ?
C31' C32' C33' C34' 177.6(3) . . . . ?
C32' N4' C36' C35' 0.4(9) . . . . ?
C32' C33' C34' C35' 2.3(7) . . . . ?
C33' C34' C35' C36' -1.6(8) . . . . ?
C34' C35' C36' N4' 0.3(10) . . . . ?
C36' N4' C32' C31' -179.0(4) . . . . ?
C36' N4' C32' C33' 0.3(7) . . . . ?
C37' Si1' C8' S2' 64.7(2) . . . . ?
C37' Si1' C8' C7' -114.0(3) . . . . ?
C38' Si1' C8' S2' -55.9(2) . . . . ?
C38' Si1' C8' C7' 125.3(3) . . . . ?
C39' Si1' C8' S2' -176.9(2) . . . . ?
C39' Si1' C8' C7' 4.3(3) . . . . ?
C40' Si2' C16' S4' 89.6(8) . . . . ?
C40' Si2' C16' C15' -80.9(8) . . . . ?
C41' Si2' C16' S4' -146.2(5) . . . . ?
C41' Si2' C16' C15' 43.3(6) . . . . ?
C42' Si2' C16' S4' -34.7(7) . . . . ?
C42' Si2' C16' C15' 154.8(6) . . . . ?
S1 C1 C2 C3 -1.2(3) . . . . ?
S1 C1 C17 N1 5.8(3) . . . . ?
S1 C1 C17 C18 -173.2(2) . . . . ?
S1 C4 C5 S2 -40.2(3) . . . . ?
S1 C4 C5 C6 136.3(2) . . . . ?
S2 C5 C6 C7 -0.4(3) . . . . ?
S2 C5 C6 C11 173.8(2) . . . . ?
S3 C9 C10 C11 0.6(3) . . . . ?
S3 C9 C27 N3 5.5(3) . . . . ?
S3 C9 C27 C28 -171.4(2) . . . . ?
S3 C12 C13 S4 -46.6(3) . . . . ?
S3 C12 C13 C14 132.0(2) . . . . ?
S4 C13 C14 C3 178.9(2) . . . . ?
S4 C13 C14 C15 -0.1(3) . . . . ?
N1 C17 C18 C19 -1.2(5) . . . . ?
N1 C21 C22 N2 -138.0(3) . . . . ?
N1 C21 C22 C23 40.3(5) . . . . ?
N2 C22 C23 C24 3.5(6) . . . . ?
N3 C27 C28 C29 -0.5(5) . . . . ?
N3 C31 C32 N4 174.4(2) . . . . ?
N3 C31 C32 C33 -7.5(4) . . . . ?
N4 C32 C33 C34 0.3(4) . . . . ?
C1 S1 C4 C3 -0.7(2) . . . . ?
C1 S1 C4 C5 175.4(2) . . . . ?
C1 C2 C3 C4 0.7(3) . . . . ?
C1 C2 C3 C14 -171.7(2) . . . . ?
C1 C17 C18 C19 177.7(3) . . . . ?
C2 C1 C17 N1 -174.2(3) . . . . ?
C2 C1 C17 C18 6.8(5) . . . . ?
C2 C3 C4 S1 0.1(3) . . . . ?
C2 C3 C4 C5 -175.3(3) . . . . ?
C2 C3 C14 C13 -136.3(3) . . . . ?
C2 C3 C14 C15 42.6(4) . . . . ?
C3 C4 C5 S2 135.0(3) . . . . ?
C3 C4 C5 C6 -48.5(4) . . . . ?
C3 C14 C15 C16 -179.6(2) . . . . ?
C4 S1 C1 C2 1.0(2) . . . . ?
C4 S1 C1 C17 -179.0(2) . . . . ?
C4 C3 C14 C13 52.5(4) . . . . ?
C4 C3 C14 C15 -128.6(3) . . . . ?
C4 C5 C6 C7 -177.1(3) . . . . ?
C4 C5 C6 C11 -3.0(4) . . . . ?
C5 S2 C8 Si1 -173.97(17) . . . . ?
C5 S2 C8 C7 0.4(2) . . . . ?
C5 C6 C7 C8 0.7(3) . . . . ?
C5 C6 C11 C10 -130.1(3) . . . . ?
C5 C6 C11 C12 55.1(4) . . . . ?
C6 C7 C8 S2 -0.7(3) . . . . ?
C6 C7 C8 Si1 173.3(2) . . . . ?
C6 C11 C12 S3 173.7(2) . . . . ?
C6 C11 C12 C13 -3.8(4) . . . . ?
C7 C6 C11 C10 43.6(4) . . . . ?
C7 C6 C11 C12 -131.3(3) . . . . ?
C8 S2 C5 C4 177.2(2) . . . . ?
C8 S2 C5 C6 0.0(2) . . . . ?
C9 S3 C12 C11 1.6(2) . . . . ?
C9 S3 C12 C13 179.4(2) . . . . ?
C9 C10 C11 C6 -174.9(2) . . . . ?
C9 C10 C11 C12 0.7(3) . . . . ?
C9 C27 C28 C29 176.2(3) . . . . ?
C10 C9 C27 N3 -178.2(3) . . . . ?
C10 C9 C27 C28 4.9(5) . . . . ?
C10 C11 C12 S3 -1.6(3) . . . . ?
C10 C11 C12 C13 -179.1(2) . . . . ?
C11 C6 C7 C8 -173.8(2) . . . . ?
C11 C12 C13 S4 130.7(3) . . . . ?
C11 C12 C13 C14 -50.7(4) . . . . ?
C12 S3 C9 C10 -1.2(2) . . . . ?
C12 S3 C9 C27 175.7(2) . . . . ?
C12 C13 C14 C3 0.2(4) . . . . ?
C12 C13 C14 C15 -178.9(2) . . . . ?
C13 S4 C16 Si2 171.18(17) . . . . ?
C13 S4 C16 C15 -0.8(2) . . . . ?
C13 C14 C15 C16 -0.5(3) . . . . ?
C14 C3 C4 S1 172.1(2) . . . . ?
C14 C3 C4 C5 -3.4(5) . . . . ?
C14 C15 C16 S4 0.9(3) . . . . ?
C14 C15 C16 Si2 -170.68(19) . . . . ?
C16 S4 C13 C12 179.4(2) . . . . ?
C16 S4 C13 C14 0.6(2) . . . . ?
C17 N1 C21 C20 -1.8(5) . . . . ?
C17 N1 C21 C22 175.1(3) . . . . ?
C17 C1 C2 C3 178.9(3) . . . . ?
C17 C18 C19 C20 0.7(6) . . . . ?
C18 C19 C20 C21 -0.8(6) . . . . ?
C19 C20 C21 N1 1.4(6) . . . . ?
C19 C20 C21 C22 -175.3(4) . . . . ?
C20 C21 C22 N2 38.9(5) . . . . ?
C20 C21 C22 C23 -142.8(4) . . . . ?
C21 N1 C17 C1 -177.3(3) . . . . ?
C21 N1 C17 C18 1.7(4) . . . . ?
C21 C22 C23 C24 -174.7(3) . . . . ?
C22 N2 C26 C25 0.6(8) . . . . ?
C22 C23 C24 C25 -0.6(6) . . . . ?
C23 C24 C25 C26 -2.1(7) . . . . ?
C24 C25 C26 N2 2.1(8) . . . . ?
C26 N2 C22 C21 174.8(4) . . . . ?
C26 N2 C22 C23 -3.5(6) . . . . ?
C27 N3 C31 C30 -0.7(4) . . . . ?
C27 N3 C31 C32 176.1(2) . . . . ?
C27 C9 C10 C11 -176.0(3) . . . . ?
C27 C28 C29 C30 0.3(5) . . . . ?
C28 C29 C30 C31 -0.3(5) . . . . ?
C29 C30 C31 N3 0.5(4) . . . . ?
C29 C30 C31 C32 -176.1(3) . . . . ?
C30 C31 C32 N4 -8.8(4) . . . . ?
C30 C31 C32 C33 169.3(3) . . . . ?
C31 N3 C27 C9 -176.2(2) . . . . ?
C31 N3 C27 C28 0.7(4) . . . . ?
C31 C32 C33 C34 -177.8(3) . . . . ?
C32 N4 C36 C35 -0.6(5) . . . . ?
C32 C33 C34 C35 0.2(4) . . . . ?
C33 C34 C35 C36 -0.8(5) . . . . ?
C34 C35 C36 N4 1.1(5) . . . . ?
C36 N4 C32 C31 178.1(3) . . . . ?
C36 N4 C32 C33 0.0(4) . . . . ?
C37 Si1 C8 S2 -18.3(2) . . . . ?
C37 Si1 C8 C7 168.4(3) . . . . ?
C38 Si1 C8 S2 102.3(2) . . . . ?
C38 Si1 C8 C7 -70.9(3) . . . . ?
C39 Si1 C8 S2 -138.5(2) . . . . ?
C39 Si1 C8 C7 48.2(3) . . . . ?
C40 Si2 C16 S4 -71.2(3) . . . . ?
C40 Si2 C16 C15 99.3(3) . . . . ?
C41 Si2 C16 S4 168.6(2) . . . . ?
C41 Si2 C16 C15 -20.9(3) . . . . ?
C42 Si2 C16 S4 48.8(3) . . . . ?
C42 Si2 C16 C15 -140.7(3) . . . . ?
